data_7235099
loop_
_publ_author_name
'Tumanova, Natalia'
'Tumanov, Nikolay'
'Fischer, Franziska'
'Morelle, Fabrice'
'Ban, Voraksmy'
'Robeyns, Koen'
'Filinchuk, Yaroslav'
'Wouters, Johan'
'Emmerling, Franziska'
'Leyssens, Tom'

_publ_section_title
;
 Exploring polymorphism and stoichiometric diversity in naproxen/proline
 cocrystals
;
_journal_issue 45
_journal_name_full CrystEngComm
_journal_page_first 7308
_journal_paper_doi 10.1039/C8CE01338A
_journal_volume 20
_journal_year 2018
_chemical_absolute_configuration rmad
_chemical_formula_moiety 'C14 H14 O3, 2(C5 H9 N O2)'
_chemical_formula_sum 'C24 H32 N2 O7'
_chemical_formula_weight 460.51
_chemical_name_common 'S-naproxen L-proline 1:2 cocrystal'
_chemical_name_systematic
;
(2S)-2-(6-methoxynaphthalen-2-yl)propanoic acid 
bis((2S)-pyrrolidin-1-ium-2-carboxylate)
;
_space_group_crystal_system orthorhombic
_space_group_IT_number 19
_space_group_name_Hall 'P 2ac 2ab'
_space_group_name_H-M_alt 'P 21 21 21'
_symmetry_space_group_name_Hall 'P 2ac 2ab'
_symmetry_space_group_name_H-M 'P 21 21 21'
_atom_sites_solution_hydrogens mixed
_atom_sites_solution_primary dual
_atom_sites_solution_secondary dual
_audit_creation_method SHELXL-2018/1
_audit_update_record
;
2018-08-08 deposited with the CCDC.
2018-10-15 downloaded from the CCDC.
;
_cell_angle_alpha 90
_cell_angle_beta 90
_cell_angle_gamma 90
_cell_formula_units_Z 4
_cell_length_a 5.88160(7)
_cell_length_b 8.79809(10)
_cell_length_c 45.4679(5)
_cell_measurement_reflns_used 13404
_cell_measurement_temperature 295(2)
_cell_measurement_theta_max 67.0330
_cell_measurement_theta_min 3.8590
_cell_volume 2352.82(5)
_computing_cell_refinement 'CrysAlisPro 1.171.39.46 (Rigaku OD, 2018)'
_computing_data_collection 'CrysAlisPro 1.171.38.46 (Rigaku OD, 2015)'
_computing_data_reduction 'CrysAlisPro 1.171.39.46 (Rigaku OD, 2018)'
_computing_structure_refinement 'SHELXL-2018/1 (Sheldrick, 2018)'
_computing_structure_solution 'SHELXT (Sheldrick, 2015)'
_diffrn_ambient_temperature 295(2)
_diffrn_detector_area_resol_mean 5.1856
_diffrn_measured_fraction_theta_full 0.993
_diffrn_measured_fraction_theta_max 0.992
_diffrn_measurement_device_type
;
Oxford Diffraction Xcalibur, Ruby, Gemini ultra
;
_diffrn_measurement_method '\w scans'
_diffrn_radiation_monochromator 'multilayer mirror'
_diffrn_radiation_type CuK\a
_diffrn_radiation_wavelength 1.54184
_diffrn_reflns_av_R_equivalents 0.0492
_diffrn_reflns_av_unetI/netI 0.0257
_diffrn_reflns_Laue_measured_fraction_full 0.993
_diffrn_reflns_Laue_measured_fraction_max 0.992
_diffrn_reflns_limit_h_max 6
_diffrn_reflns_limit_h_min -5
_diffrn_reflns_limit_k_max 10
_diffrn_reflns_limit_k_min -10
_diffrn_reflns_limit_l_max 53
_diffrn_reflns_limit_l_min -53
_diffrn_reflns_number 23068
_diffrn_reflns_point_group_measured_fraction_full 0.990
_diffrn_reflns_point_group_measured_fraction_max 0.990
_diffrn_reflns_theta_full 67.225
_diffrn_reflns_theta_max 67.225
_diffrn_reflns_theta_min 3.889
_diffrn_source 'fine-focus sealed tube'
_exptl_absorpt_coefficient_mu 0.791
_exptl_absorpt_correction_T_max 0.956
_exptl_absorpt_correction_T_min 0.812
_exptl_absorpt_correction_type analytical
_exptl_absorpt_process_details
;
CrysAlisPro 1.171.39.46 (Rigaku Oxford Diffraction, 2018)
Analytical numeric absorption correction using a multifaceted crystal
model based on expressions derived by R.C. Clark & J.S. Reid.
(Clark, R. C. & Reid, J. S. (1995). Acta Cryst. A51, 887-897)
Empirical absorption correction using spherical harmonics,
 implemented in SCALE3 ABSPACK scaling algorithm.
;
_exptl_crystal_colour colourless
_exptl_crystal_density_diffrn 1.300
_exptl_crystal_description needle
_exptl_crystal_F_000 984
_exptl_crystal_size_max 0.430
_exptl_crystal_size_mid 0.100
_exptl_crystal_size_min 0.060
_refine_diff_density_max 0.237
_refine_diff_density_min -0.206
_refine_diff_density_rms 0.039
_refine_ls_abs_structure_details
;
 Flack x determined using 1595 quotients [(I+)-(I-)]/[(I+)+(I-)]
 (Parsons, Flack and Wagner, Acta Cryst. B69 (2013) 249-259).
;
_refine_ls_abs_structure_Flack 0.06(8)
_refine_ls_extinction_method none
_refine_ls_goodness_of_fit_ref 1.034
_refine_ls_hydrogen_treatment mixed
_refine_ls_matrix_type full
_refine_ls_number_parameters 304
_refine_ls_number_reflns 4165
_refine_ls_number_restraints 0
_refine_ls_restrained_S_all 1.034
_refine_ls_R_factor_all 0.0415
_refine_ls_R_factor_gt 0.0404
_refine_ls_shift/su_max 0.001
_refine_ls_shift/su_mean 0.000
_refine_ls_structure_factor_coef Fsqd
_refine_ls_weighting_details 'w=1/[\s^2^(Fo^2^)+(0.0657P)^2^+0.3973P] where P=(Fo^2^+2Fc^2^)/3'
_refine_ls_weighting_scheme calc
_refine_ls_wR_factor_gt 0.1094
_refine_ls_wR_factor_ref 0.1110
_reflns_Friedel_coverage 0.685
_reflns_Friedel_fraction_full 0.986
_reflns_Friedel_fraction_max 0.985
_reflns_number_gt 4025
_reflns_number_total 4165
_reflns_threshold_expression 'I > 2\s(I)'
_cod_data_source_file c8ce01338a2.cif
_cod_data_source_block nt0022_SnprxLpro_EtOH_b6
_cod_database_code 7235099
_shelx_shelxl_version_number 2018/1
_shelx_space_group_comment
;
The symmetry employed for this shelxl refinement is uniquely defined
by the following loop, which should always be used as a source of
symmetry information in preference to the above space-group names.
They are only intended as comments.
;
_shelx_estimated_absorpt_t_min 0.727
_shelx_estimated_absorpt_t_max 0.954

loop_
_space_group_symop_operation_xyz
'x, y, z'
'-x+1/2, -y, z+1/2'
'-x, y+1/2, -z+1/2'
'x+1/2, -y+1/2, -z'

loop_
_atom_site_label
_atom_site_type_symbol
_atom_site_fract_x
_atom_site_fract_y
_atom_site_fract_z
_atom_site_U_iso_or_equiv
_atom_site_adp_type
_atom_site_occupancy
_atom_site_site_symmetry_order
_atom_site_calc_flag
_atom_site_refinement_flags_posn
_atom_site_refinement_flags_adp
O1 O 0.8790(4) 0.4382(5) 0.62159(7) 0.1232(14) Uani 1 1 d . .
N1 N 0.0052(3) 0.8084(2) 0.67898(4) 0.0432(4) Uani 1 1 d . .
H1A H -0.133(3) 0.7490(12) 0.67956(4) 0.052 Uiso 1 1 calc R U
H1B H 0.0539(10) 0.8281(4) 0.6990(4) 0.052 Uiso 1 1 calc R U
C1 C 0.6912(5) 0.4069(3) 0.61489(6) 0.0547(6) Uani 1 1 d . .
O2 O 0.5165(4) 0.4731(3) 0.62659(5) 0.0790(7) Uani 1 1 d . .
H2O H 0.568(2) 0.551(5) 0.6403(9) 0.095 Uiso 1 1 calc R U
N2 N 0.3033(3) 0.7369(2) 0.75389(5) 0.0446(5) Uani 1 1 d . .
H2A H 0.2207(17) 0.6478(18) 0.74515(19) 0.054 Uiso 1 1 calc R U
H2B H 0.3428(9) 0.8095(15) 0.7376(3) 0.054 Uiso 1 1 calc R U
C2 C 0.6288(5) 0.2858(3) 0.59254(6) 0.0587(7) Uani 1 1 d . .
H2 H 0.769369 0.234051 0.586744 0.070 Uiso 1 1 calc R U
O3 O 0.3280(5) 0.6343(3) 0.43701(5) 0.0758(7) Uani 1 1 d . .
C3 C 0.4726(8) 0.1674(4) 0.60663(8) 0.0861(11) Uani 1 1 d . .
H3A H 0.328882 0.213363 0.611229 0.129 Uiso 1 1 calc R U
H3B H 0.541338 0.129805 0.624346 0.129 Uiso 1 1 calc R U
H3C H 0.449571 0.084799 0.593169 0.129 Uiso 1 1 calc R U
O4 O 0.5846(3) 0.6880(2) 0.66394(4) 0.0545(4) Uani 1 1 d . .
C4 C 0.5274(5) 0.3577(3) 0.56503(6) 0.0493(6) Uani 1 1 d . .
C5 C 0.3148(5) 0.4342(3) 0.56573(6) 0.0528(6) Uani 1 1 d . .
H5 H 0.231633 0.436515 0.583126 0.063 Uiso 1 1 calc R U
O5 O 0.4355(3) 0.8423(2) 0.69717(4) 0.0586(5) Uani 1 1 d . .
C7 C 0.3502(4) 0.5022(3) 0.51425(5) 0.0457(5) Uani 1 1 d . .
O7 O -0.0827(4) 1.0276(2) 0.77949(4) 0.0705(6) Uani 1 1 d . .
C6 C 0.2309(4) 0.5040(3) 0.54133(6) 0.0527(6) Uani 1 1 d . .
H6 H 0.092040 0.554224 0.542452 0.063 Uiso 1 1 calc R U
O6 O 0.0099(4) 0.9501(2) 0.73509(4) 0.0600(5) Uani 1 1 d . .
C9 C 0.3882(5) 0.5681(3) 0.46312(6) 0.0551(6) Uani 1 1 d . .
C8 C 0.2689(5) 0.5768(3) 0.48881(6) 0.0521(6) Uani 1 1 d . .
H8 H 0.134030 0.631800 0.489572 0.063 Uiso 1 1 calc R U
C18 C -0.0115(7) 0.9083(4) 0.63137(7) 0.0769(9) Uani 1 1 d . .
H18A H 0.033845 0.994569 0.619453 0.092 Uiso 1 1 calc R U
H18B H -0.154699 0.869188 0.623972 0.092 Uiso 1 1 calc R U
C24 C 0.5141(5) 0.6846(4) 0.76901(7) 0.0685(8) Uani 1 1 d . .
H24A H 0.518376 0.574441 0.769803 0.082 Uiso 1 1 calc R U
H24B H 0.647594 0.720054 0.758539 0.082 Uiso 1 1 calc R U
C23 C 0.5088(6) 0.7491(4) 0.79923(7) 0.0679(8) Uani 1 1 d . .
H23A H 0.654574 0.793990 0.804145 0.082 Uiso 1 1 calc R U
H23B H 0.474531 0.670419 0.813500 0.082 Uiso 1 1 calc R U
C22 C 0.3267(6) 0.8675(4) 0.79914(7) 0.0726(9) Uani 1 1 d . .
H22A H 0.388666 0.966061 0.793930 0.087 Uiso 1 1 calc R U
H22B H 0.255248 0.874822 0.818318 0.087 Uiso 1 1 calc R U
C21 C 0.1567(4) 0.8140(3) 0.77609(5) 0.0444(5) Uani 1 1 d . .
H21 H 0.053933 0.739257 0.784947 0.053 Uiso 1 1 calc R U
C20 C 0.0172(4) 0.9408(2) 0.76222(5) 0.0416(5) Uani 1 1 d . .
C19 C -0.0329(5) 0.9532(3) 0.66306(7) 0.0617(7) Uani 1 1 d . .
H19A H 0.080663 1.028300 0.668349 0.074 Uiso 1 1 calc R U
H19B H -0.182841 0.993898 0.667193 0.074 Uiso 1 1 calc R U
C17 C 0.1684(5) 0.7870(4) 0.63089(5) 0.0599(7) Uani 1 1 d . .
H17A H 0.312796 0.829211 0.624628 0.072 Uiso 1 1 calc R U
H17B H 0.126121 0.706324 0.617402 0.072 Uiso 1 1 calc R U
C16 C 0.1865(4) 0.7252(3) 0.66239(5) 0.0404(5) Uani 1 1 d . .
H16 H 0.153807 0.615973 0.662483 0.049 Uiso 1 1 calc R U
C15 C 0.4198(4) 0.7541(3) 0.67599(5) 0.0402(5) Uani 1 1 d . .
C14 C 0.6426(4) 0.3516(3) 0.53898(6) 0.0489(6) Uani 1 1 d . .
H14 H 0.780353 0.299877 0.538227 0.059 Uiso 1 1 calc R U
C13 C 0.5593(4) 0.4212(3) 0.51314(5) 0.0452(5) Uani 1 1 d . .
C12 C 0.6763(5) 0.4149(3) 0.48598(6) 0.0566(6) Uani 1 1 d . .
H12 H 0.813036 0.362289 0.484725 0.068 Uiso 1 1 calc R U
C11 C 0.5917(5) 0.4846(3) 0.46178(6) 0.0605(7) Uani 1 1 d . .
H11 H 0.669279 0.477058 0.444024 0.073 Uiso 1 1 calc R U
C10 C 0.1362(7) 0.7322(4) 0.43709(7) 0.0729(9) Uani 1 1 d . .
H10A H 0.114645 0.773633 0.417764 0.109 Uiso 1 1 calc R U
H10B H 0.160764 0.813316 0.450843 0.109 Uiso 1 1 calc R U
H10C H 0.003450 0.675733 0.442724 0.109 Uiso 1 1 calc R U

loop_
_atom_site_aniso_label
_atom_site_aniso_U_11
_atom_site_aniso_U_22
_atom_site_aniso_U_33
_atom_site_aniso_U_23
_atom_site_aniso_U_13
_atom_site_aniso_U_12
O1 0.0538(14) 0.188(3) 0.128(2) -0.090(3) -0.0005(15) -0.0109(19)
N1 0.0333(9) 0.0569(11) 0.0394(9) -0.0030(8) 0.0001(8) -0.0011(9)
C1 0.0490(15) 0.0653(15) 0.0498(13) -0.0040(12) -0.0060(11) -0.0011(13)
O2 0.0548(12) 0.0929(16) 0.0894(15) -0.0428(13) -0.0162(11) 0.0100(12)
N2 0.0392(10) 0.0365(9) 0.0582(11) -0.0089(8) -0.0064(9) 0.0044(8)
C2 0.0676(17) 0.0534(14) 0.0552(14) -0.0080(12) -0.0118(13) 0.0093(13)
O3 0.0975(17) 0.0769(13) 0.0530(11) 0.0057(10) 0.0062(11) 0.0236(14)
C3 0.121(3) 0.0566(17) 0.081(2) 0.0087(15) -0.029(2) -0.022(2)
O4 0.0353(9) 0.0641(10) 0.0640(10) -0.0174(9) -0.0013(8) 0.0030(8)
C4 0.0499(14) 0.0455(12) 0.0523(13) -0.0102(10) -0.0082(11) 0.0015(11)
C5 0.0458(13) 0.0638(15) 0.0489(13) -0.0074(11) 0.0034(11) -0.0015(12)
O5 0.0427(10) 0.0768(12) 0.0565(10) -0.0243(9) -0.0018(8) -0.0074(9)
C7 0.0387(12) 0.0482(12) 0.0501(12) -0.0088(10) 0.0013(10) -0.0008(10)
O7 0.0913(15) 0.0641(11) 0.0560(11) -0.0017(9) 0.0056(10) 0.0384(11)
C6 0.0376(13) 0.0659(15) 0.0544(14) -0.0083(12) 0.0015(10) 0.0074(11)
O6 0.0725(12) 0.0594(10) 0.0481(10) -0.0036(8) -0.0084(9) 0.0209(10)
C9 0.0640(16) 0.0502(13) 0.0509(13) -0.0026(11) 0.0018(12) 0.0027(13)
C8 0.0483(14) 0.0552(14) 0.0528(14) -0.0077(11) -0.0005(11) 0.0087(12)
C18 0.085(2) 0.087(2) 0.0582(17) 0.0209(15) 0.0029(16) 0.017(2)
C24 0.0493(15) 0.0791(19) 0.0770(18) -0.0010(15) -0.0116(14) 0.0197(15)
C23 0.0550(16) 0.0828(19) 0.0660(17) 0.0060(15) -0.0150(14) 0.0024(16)
C22 0.086(2) 0.0757(19) 0.0564(16) -0.0157(14) -0.0240(16) 0.0220(18)
C21 0.0444(13) 0.0391(10) 0.0496(12) 0.0024(9) 0.0009(10) 0.0057(10)
C20 0.0391(12) 0.0365(10) 0.0492(13) -0.0003(9) 0.0000(10) 0.0041(9)
C19 0.0570(16) 0.0544(14) 0.0736(17) -0.0016(13) -0.0012(14) 0.0095(13)
C17 0.0557(15) 0.0853(19) 0.0387(12) -0.0017(12) -0.0022(11) 0.0065(15)
C16 0.0339(11) 0.0455(11) 0.0418(11) -0.0038(9) -0.0007(9) -0.0027(9)
C15 0.0338(11) 0.0445(11) 0.0422(11) 0.0011(9) -0.0004(9) -0.0046(9)
C14 0.0413(12) 0.0450(12) 0.0603(14) -0.0114(11) -0.0016(11) 0.0046(10)
C13 0.0393(12) 0.0433(11) 0.0530(13) -0.0104(10) 0.0022(10) -0.0004(10)
C12 0.0503(15) 0.0545(14) 0.0648(16) -0.0078(12) 0.0117(12) 0.0061(12)
C11 0.0643(17) 0.0610(15) 0.0560(15) -0.0030(12) 0.0171(13) 0.0066(14)
C10 0.087(2) 0.0645(17) 0.0669(17) 0.0011(14) -0.0137(17) 0.0141(17)

loop_
_atom_type_symbol
_atom_type_description
_atom_type_scat_dispersion_real
_atom_type_scat_dispersion_imag
_atom_type_scat_source
C C 0.0181 0.0091 'International Tables Vol C Tables 4.2.6.8 and 6.1.1.4'
H H 0.0000 0.0000 'International Tables Vol C Tables 4.2.6.8 and 6.1.1.4'
N N 0.0311 0.0180 'International Tables Vol C Tables 4.2.6.8 and 6.1.1.4'
O O 0.0492 0.0322 'International Tables Vol C Tables 4.2.6.8 and 6.1.1.4'

loop_
_geom_angle_atom_site_label_1
_geom_angle_atom_site_label_2
_geom_angle_atom_site_label_3
_geom_angle
C19 N1 C16 106.36(19)
C19 N1 H1A 110.5
C16 N1 H1A 110.5
C19 N1 H1B 110.5
C16 N1 H1B 110.5
H1A N1 H1B 108.6
O1 C1 O2 122.1(3)
O1 C1 C2 124.3(3)
O2 C1 C2 113.5(2)
C1 O2 H2O 109.5
C24 N2 C21 108.0(2)
C24 N2 H2A 110.1
C21 N2 H2A 110.1
C24 N2 H2B 110.1
C21 N2 H2B 110.1
H2A N2 H2B 108.4
C1 C2 C4 110.7(2)
C1 C2 C3 110.0(3)
C4 C2 C3 113.0(3)
C1 C2 H2 107.6
C4 C2 H2 107.6
C3 C2 H2 107.6
C9 O3 C10 117.5(2)
C2 C3 H3A 109.5
C2 C3 H3B 109.5
H3A C3 H3B 109.5
C2 C3 H3C 109.5
H3A C3 H3C 109.5
H3B C3 H3C 109.5
C14 C4 C5 118.4(2)
C14 C4 C2 120.1(2)
C5 C4 C2 121.5(2)
C6 C5 C4 121.0(2)
C6 C5 H5 119.5
C4 C5 H5 119.5
C8 C7 C6 122.6(2)
C8 C7 C13 119.7(2)
C6 C7 C13 117.7(2)
C5 C6 C7 121.6(2)
C5 C6 H6 119.2
C7 C6 H6 119.2
C8 C9 O3 125.9(3)
C8 C9 C11 120.3(2)
O3 C9 C11 113.9(2)
C9 C8 C7 120.1(2)
C9 C8 H8 120.0
C7 C8 H8 120.0
C19 C18 C17 105.1(2)
C19 C18 H18A 110.7
C17 C18 H18A 110.7
C19 C18 H18B 110.7
C17 C18 H18B 110.7
H18A C18 H18B 108.8
C23 C24 N2 106.9(2)
C23 C24 H24A 110.3
N2 C24 H24A 110.3
C23 C24 H24B 110.3
N2 C24 H24B 110.3
H24A C24 H24B 108.6
C24 C23 C22 106.2(2)
C24 C23 H23A 110.5
C22 C23 H23A 110.5
C24 C23 H23B 110.5
C22 C23 H23B 110.5
H23A C23 H23B 108.7
C23 C22 C21 104.9(2)
C23 C22 H22A 110.8
C21 C22 H22A 110.8
C23 C22 H22B 110.8
C21 C22 H22B 110.8
H22A C22 H22B 108.8
N2 C21 C20 111.39(19)
N2 C21 C22 103.1(2)
C20 C21 C22 114.4(2)
N2 C21 H21 109.2
C20 C21 H21 109.2
C22 C21 H21 109.2
O6 C20 O7 125.0(2)
O6 C20 C21 118.7(2)
O7 C20 C21 116.3(2)
N1 C19 C18 103.3(2)
N1 C19 H19A 111.1
C18 C19 H19A 111.1
N1 C19 H19B 111.1
C18 C19 H19B 111.1
H19A C19 H19B 109.1
C18 C17 C16 106.6(2)
C18 C17 H17A 110.4
C16 C17 H17A 110.4
C18 C17 H17B 110.4
C16 C17 H17B 110.4
H17A C17 H17B 108.6
N1 C16 C15 110.77(17)
N1 C16 C17 104.34(19)
C15 C16 C17 112.4(2)
N1 C16 H16 109.7
C15 C16 H16 109.7
C17 C16 H16 109.7
O5 C15 O4 124.8(2)
O5 C15 C16 119.1(2)
O4 C15 C16 116.11(19)
C4 C14 C13 122.1(2)
C4 C14 H14 118.9
C13 C14 H14 118.9
C14 C13 C12 122.7(2)
C14 C13 C7 119.2(2)
C12 C13 C7 118.1(2)
C11 C12 C13 120.8(3)
C11 C12 H12 119.6
C13 C12 H12 119.6
C12 C11 C9 121.0(2)
C12 C11 H11 119.5
C9 C11 H11 119.5
O3 C10 H10A 109.5
O3 C10 H10B 109.5
H10A C10 H10B 109.5
O3 C10 H10C 109.5
H10A C10 H10C 109.5
H10B C10 H10C 109.5

loop_
_geom_bond_atom_site_label_1
_geom_bond_atom_site_label_2
_geom_bond_distance
O1 C1 1.179(4)
N1 C19 1.482(4)
N1 C16 1.497(3)
N1 H1A 0.97(2)
N1 H1B 0.968(19)
C1 O2 1.295(4)
C1 C2 1.517(4)
O2 H2O 0.98(4)
N2 C24 1.490(3)
N2 C21 1.491(3)
N2 H2A 1.00(2)
N2 H2B 1.00(2)
C2 C4 1.523(4)
C2 C3 1.530(5)
C2 H2 0.9800
O3 C9 1.369(3)
O3 C10 1.419(4)
C3 H3A 0.9600
C3 H3B 0.9600
C3 H3C 0.9600
O4 C15 1.256(3)
C4 C14 1.365(4)
C4 C5 1.420(4)
C5 C6 1.361(4)
C5 H5 0.9300
O5 C15 1.240(3)
C7 C8 1.413(4)
C7 C6 1.417(4)
C7 C13 1.422(3)
O7 C20 1.243(3)
C6 H6 0.9300
O6 C20 1.237(3)
C9 C8 1.364(4)
C9 C11 1.406(4)
C8 H8 0.9300
C18 C19 1.499(4)
C18 C17 1.503(5)
C18 H18A 0.9700
C18 H18B 0.9700
C24 C23 1.487(4)
C24 H24A 0.9700
C24 H24B 0.9700
C23 C22 1.494(5)
C23 H23A 0.9700
C23 H23B 0.9700
C22 C21 1.523(4)
C22 H22A 0.9700
C22 H22B 0.9700
C21 C20 1.522(3)
C21 H21 0.9800
C19 H19A 0.9700
C19 H19B 0.9700
C17 C16 1.536(3)
C17 H17A 0.9700
C17 H17B 0.9700
C16 C15 1.526(3)
C16 H16 0.9800
C14 C13 1.413(4)
C14 H14 0.9300
C13 C12 1.415(4)
C12 C11 1.354(4)
C12 H12 0.9300
C11 H11 0.9300
C10 H10A 0.9600
C10 H10B 0.9600
C10 H10C 0.9600

loop_
_geom_torsion_atom_site_label_1
_geom_torsion_atom_site_label_2
_geom_torsion_atom_site_label_3
_geom_torsion_atom_site_label_4
_geom_torsion
O1 C1 C2 C4 -111.5(4)
O2 C1 C2 C4 69.4(3)
O1 C1 C2 C3 122.8(4)
O2 C1 C2 C3 -56.2(3)
C1 C2 C4 C14 112.7(3)
C3 C2 C4 C14 -123.4(3)
C1 C2 C4 C5 -66.4(3)
C3 C2 C4 C5 57.6(3)
C14 C4 C5 C6 -2.1(4)
C2 C4 C5 C6 176.9(3)
C4 C5 C6 C7 0.7(4)
C8 C7 C6 C5 -178.6(3)
C13 C7 C6 C5 1.5(4)
C10 O3 C9 C8 6.2(4)
C10 O3 C9 C11 -174.3(3)
O3 C9 C8 C7 179.7(3)
C11 C9 C8 C7 0.3(4)
C6 C7 C8 C9 -178.4(3)
C13 C7 C8 C9 1.5(4)
C21 N2 C24 C23 -7.8(3)
N2 C24 C23 C22 -13.4(4)
C24 C23 C22 C21 29.0(4)
C24 N2 C21 C20 148.3(2)
C24 N2 C21 C22 25.2(3)
C23 C22 C21 N2 -33.1(3)
C23 C22 C21 C20 -154.2(2)
N2 C21 C20 O6 11.4(3)
C22 C21 C20 O6 127.9(3)
N2 C21 C20 O7 -168.9(2)
C22 C21 C20 O7 -52.4(3)
C16 N1 C19 C18 37.8(3)
C17 C18 C19 N1 -35.0(3)
C19 C18 C17 C16 19.5(4)
C19 N1 C16 C15 95.8(2)
C19 N1 C16 C17 -25.4(3)
C18 C17 C16 N1 3.3(3)
C18 C17 C16 C15 -116.8(3)
N1 C16 C15 O5 -2.7(3)
C17 C16 C15 O5 113.6(3)
N1 C16 C15 O4 179.2(2)
C17 C16 C15 O4 -64.5(3)
C5 C4 C14 C13 1.4(4)
C2 C4 C14 C13 -177.7(2)
C4 C14 C13 C12 -179.6(2)
C4 C14 C13 C7 0.8(4)
C8 C7 C13 C14 177.8(2)
C6 C7 C13 C14 -2.2(3)
C8 C7 C13 C12 -1.8(4)
C6 C7 C13 C12 178.2(2)
C14 C13 C12 C11 -179.3(3)
C7 C13 C12 C11 0.2(4)
C13 C12 C11 C9 1.5(4)
C8 C9 C11 C12 -1.8(4)
O3 C9 C11 C12 178.7(3)
